data_4327982
loop_
_publ_author_name
'Michael I. Webb'
'Ryan A. Chard'
'Yaser M. Al-Jobory'
'Michael R. Jones'
'Edwin W. Y. Wong'
'Charles J. Walsby'

_publ_contact_author_address
; 
Walsby, Charles J.
Department of Chemistry
Simon Fraser University
Burnaby, British Columbia
Canada         V5A 1S6
;
_publ_contact_author_email cwalsby@sfu.ca
_publ_contact_author_fax +1-778-782-3765
_publ_contact_author_name 'Charles J. Walsby'
_publ_contact_author_phone +1-778-782-4607
_publ_section_title
;
 Pyridine Analogues of the Antimetastatic Ru(III) Complex NAMI-A Targeting
 Non-Covalent Interactions with Albumin
;
_journal_name_full 'Inorganic Chemistry'
_journal_page_first 954
_journal_page_last 966
_journal_paper_doi 10.1021/ic202029e
_journal_volume 51
_journal_year 2012
_chemical_formula_moiety 'C14 H21 Cl4 N2 O1 Ru1 S1'
_chemical_formula_sum 'C14 H21 Cl4 N2 O Ru S'
_chemical_formula_weight 508.28
_chemical_name_systematic ?
_space_group_IT_number 2
_symmetry_cell_setting triclinic
_symmetry_space_group_name_Hall '-P 1'
_symmetry_space_group_name_H-M 'P -1'
_atom_sites_solution_hydrogens geom
_atom_sites_solution_primary direct
_cell_angle_alpha 99.5320(10)
_cell_angle_beta 105.5740(10)
_cell_angle_gamma 107.3180(10)
_cell_formula_units_Z 4
_cell_length_a 9.2733(7)
_cell_length_b 15.3401(11)
_cell_length_c 15.8709(11)
_cell_measurement_reflns_used 9893
_cell_measurement_temperature 298
_cell_measurement_theta_max 28.11
_cell_measurement_theta_min 2.35
_cell_volume 2000.8(3)
_computing_cell_refinement 'Bruker SAINT'
_computing_data_collection 'Bruker APEX2'
_computing_data_reduction 'Bruker SAINT'
_computing_structure_solution
; 
SIR92 (Altomare et al, 1994)
CRYSTALS (Watkin, 1988) 
;
_diffrn_ambient_temperature 293
_diffrn_measured_fraction_theta_full 0.995
_diffrn_measured_fraction_theta_max 0.904
_diffrn_measurement_device_type 'Bruker APEX-II CCD'
_diffrn_measurement_method '\w scans'
_diffrn_radiation_monochromator graphite
_diffrn_radiation_type MoK\a
_diffrn_radiation_wavelength 0.71073
_diffrn_reflns_av_R_equivalents 0.027
_diffrn_reflns_limit_h_max 12
_diffrn_reflns_limit_h_min -12
_diffrn_reflns_limit_k_max 19
_diffrn_reflns_limit_k_min -20
_diffrn_reflns_limit_l_max 20
_diffrn_reflns_limit_l_min -20
_diffrn_reflns_number 22948
_diffrn_reflns_theta_full 25.352
_diffrn_reflns_theta_max 28.485
_diffrn_reflns_theta_min 1.382
_exptl_absorpt_coefficient_mu 1.425
_exptl_absorpt_correction_T_max 0.7457
_exptl_absorpt_correction_T_min 0.6276
_exptl_absorpt_correction_type multi-scan
_exptl_crystal_colour yellow-orange
_exptl_crystal_density_diffrn 1.687
_exptl_crystal_description plate
_exptl_crystal_F_000 1020
_exptl_crystal_size_max 0.5
_exptl_crystal_size_mid 0.37
_exptl_crystal_size_min 0.07
_refine_diff_density_max 0.56
_refine_diff_density_min -0.42
_refine_ls_extinction_method none
_refine_ls_goodness_of_fit_ref 1.4190
_refine_ls_hydrogen_treatment none
_refine_ls_matrix_type full
_refine_ls_number_parameters 418
_refine_ls_number_reflns 6239
_refine_ls_number_restraints 0
_refine_ls_R_factor_all 0.0501
_refine_ls_R_factor_gt 0.0301
_refine_ls_shift/su_max 0.0018042
_refine_ls_structure_factor_coef F
_refine_ls_weighting_details
;
  Method= Modified Sheldrick 
 w=1/[\s^2^(F) + ( 0.01P)^2^ + 0.00P] 
 ,where P=(max(Fo,0) + 2Fc)/3
;
_refine_ls_weighting_scheme calc
_refine_ls_wR_factor_all 0.0601
_refine_ls_wR_factor_gt 0.0318
_refine_ls_wR_factor_ref 0.0311
_reflns_limit_h_max 11
_reflns_limit_h_min -12
_reflns_limit_k_max 20
_reflns_limit_k_min -20
_reflns_limit_l_max 20
_reflns_limit_l_min 0
_reflns_number_gt 6426
_reflns_number_total 9170
_reflns_threshold_expression I>2.0\s(I)
_oxford_diffrn_Wilson_B_factor 2.85
_oxford_diffrn_Wilson_scale 117.81
_oxford_refine_ls_r_factor_ref 0.0292
_oxford_refine_ls_scale 0.09502(7)
_oxford_reflns_number_all 9170
_oxford_reflns_threshold_expression_ref I>2.5\s(I)
_cod_data_source_file ic202029e_si_002_3.cif
_cod_data_source_block 2a
_cod_original_sg_symbol_H-M 'P -1 '
_cod_original_formula_sum 'C14 H21 Cl4 N2 O1 Ru1 S1'
_cod_database_code 4327982

loop_
_symmetry_equiv_pos_as_xyz
x,y,z
-x,-y,-z

loop_
_atom_site_label
_atom_site_type_symbol
_atom_site_fract_x
_atom_site_fract_y
_atom_site_fract_z
_atom_site_U_iso_or_equiv
_atom_site_occupancy
_atom_site_adp_type
_atom_site_refinement_flags_posn
Ru1 Ru 0.05954(3) -0.265095(18) 0.119549(18) 0.0314 1.0000 Uani .
Ru2 Ru 0.32077(3) 0.236400(18) 0.386026(18) 0.0319 1.0000 Uani .
Cl1 Cl 0.16442(10) -0.13679(6) 0.24911(6) 0.0466 1.0000 Uani .
Cl2 Cl -0.19644(10) -0.25439(6) 0.09685(6) 0.0442 1.0000 Uani .
Cl3 Cl -0.04949(11) -0.39426(6) -0.00975(6) 0.0430 1.0000 Uani .
Cl4 Cl 0.31562(10) -0.27568(6) 0.15062(6) 0.0461 1.0000 Uani .
Cl5 Cl 0.31994(12) 0.36539(6) 0.32378(6) 0.0514 1.0000 Uani .
Cl6 Cl 0.22101(11) 0.29923(6) 0.49414(6) 0.0494 1.0000 Uani .
Cl7 Cl 0.31330(10) 0.10531(6) 0.44423(6) 0.0429 1.0000 Uani .
Cl8 Cl 0.41385(10) 0.17755(6) 0.27218(6) 0.0434 1.0000 Uani .
S1 S 0.10998(10) -0.17384(6) 0.02306(6) 0.0384 1.0000 Uani .
S2 S 0.57657(11) 0.31103(6) 0.48807(6) 0.0458 1.0000 Uani .
O1 O 0.2375(3) -0.17958(17) -0.01445(17) 0.0508 1.0000 Uani .
O2 O 0.7043(3) 0.28330(16) 0.46672(18) 0.0557 1.0000 Uani .
N1 N 0.0128(3) -0.35823(18) 0.20190(17) 0.0335 1.0000 Uani .
N2 N 0.0845(3) 0.16016(18) 0.29657(17) 0.0332 1.0000 Uani .
N30 N 0.3204(4) -0.0979(2) 0.5910(2) 0.0526 1.0000 Uani .
N40 N 0.6494(3) 0.3283(2) 0.0524(2) 0.0475 1.0000 Uani .
C1 C 0.0437(4) -0.4385(2) 0.1896(2) 0.0384 1.0000 Uani .
C2 C 0.0111(4) -0.5029(2) 0.2397(2) 0.0449 1.0000 Uani .
C3 C -0.0561(4) -0.4866(3) 0.3054(2) 0.0470 1.0000 Uani .
C4 C -0.0851(4) -0.4032(3) 0.3185(2) 0.0499 1.0000 Uani .
C5 C -0.0510(4) -0.3419(2) 0.2666(2) 0.0431 1.0000 Uani .
C6 C -0.0977(5) -0.5559(3) 0.3593(3) 0.0736 1.0000 Uani .
C7 C 0.0400(4) 0.0690(2) 0.2523(2) 0.0367 1.0000 Uani .
C8 C -0.1161(5) 0.0156(3) 0.1961(2) 0.0490 1.0000 Uani .
C9 C -0.2322(4) 0.0549(3) 0.1841(2) 0.0546 1.0000 Uani .
C10 C -0.1853(5) 0.1486(3) 0.2302(3) 0.0577 1.0000 Uani .
C11 C -0.0286(4) 0.1996(3) 0.2845(2) 0.0453 1.0000 Uani .
C12 C -0.4025(5) -0.0020(4) 0.1242(3) 0.0978 1.0000 Uani .
C101 C 0.1537(5) -0.0522(2) 0.0696(3) 0.0549 1.0000 Uani .
C102 C -0.0652(4) -0.1985(3) -0.0712(2) 0.0590 1.0000 Uani .
C201 C 0.5909(5) 0.2991(4) 0.5993(3) 0.0990 1.0000 Uani .
C202 C 0.6425(5) 0.4351(2) 0.5113(3) 0.0809 1.0000 Uani .
C301 C 0.1671(5) -0.1087(3) 0.5630(2) 0.0535 1.0000 Uani .
C302 C 0.1229(4) -0.0331(3) 0.5850(2) 0.0484 1.0000 Uani .
C303 C 0.2376(5) 0.0544(3) 0.6356(2) 0.0447 1.0000 Uani .
C304 C 0.3961(4) 0.0615(3) 0.6622(2) 0.0450 1.0000 Uani .
C305 C 0.4341(4) -0.0154(3) 0.6392(3) 0.0500 1.0000 Uani .
C306 C 0.1935(6) 0.1397(3) 0.6605(3) 0.0767 1.0000 Uani .
C401 C 0.5644(5) 0.3021(3) 0.1052(3) 0.0517 1.0000 Uani .
C402 C 0.5103(4) 0.3625(3) 0.1479(2) 0.0498 1.0000 Uani .
C403 C 0.5443(4) 0.4538(3) 0.1376(2) 0.0422 1.0000 Uani .
C404 C 0.6346(4) 0.4782(2) 0.0822(2) 0.0428 1.0000 Uani .
C405 C 0.6854(4) 0.4148(3) 0.0406(2) 0.0467 1.0000 Uani .
C406 C 0.4849(5) 0.5215(3) 0.1832(3) 0.0667 1.0000 Uani .
H11 H 0.0902 -0.4506 0.1452 0.042(3) 1.0000 Uiso R
H21 H 0.0347 -0.5583 0.2286 0.049(3) 1.0000 Uiso R
H41 H -0.1295 -0.3887 0.3630 0.057(3) 1.0000 Uiso R
H51 H -0.0715 -0.2855 0.2757 0.048(3) 1.0000 Uiso R
H61 H -0.0194 -0.5852 0.3702 0.115(5) 1.0000 Uiso R
H62 H -0.0970 -0.5224 0.4158 0.115(5) 1.0000 Uiso R
H63 H -0.2021 -0.6025 0.3255 0.115(5) 1.0000 Uiso R
H71 H 0.1177 0.0416 0.2611 0.040(3) 1.0000 Uiso R
H81 H -0.1424 -0.0477 0.1663 0.050(3) 1.0000 Uiso R
H101 H -0.2596 0.1785 0.2245 0.067(3) 1.0000 Uiso R
H111 H 0.0006 0.2630 0.3148 0.055(3) 1.0000 Uiso R
H121 H -0.4459 -0.0545 0.1462 0.123(5) 1.0000 Uiso R
H122 H -0.4638 0.0379 0.1238 0.123(5) 1.0000 Uiso R
H123 H -0.4040 -0.0245 0.0643 0.123(5) 1.0000 Uiso R
H301 H 0.3497 -0.1512 0.5759 0.060(3) 1.0000 Uiso R
H401 H 0.6847 0.2843 0.0222 0.053(3) 1.0000 Uiso R
H1011 H 0.2471 -0.0286 0.1221 0.077(4) 1.0000 Uiso R
H1012 H 0.0659 -0.0443 0.0857 0.077(4) 1.0000 Uiso R
H1013 H 0.1719 -0.0183 0.0262 0.077(4) 1.0000 Uiso R
H1021 H -0.1043 -0.2632 -0.1042 0.076(4) 1.0000 Uiso R
H1022 H -0.1452 -0.1854 -0.0502 0.076(4) 1.0000 Uiso R
H1023 H -0.0392 -0.1594 -0.1097 0.076(4) 1.0000 Uiso R
H2011 H 0.5585 0.2335 0.5966 0.103(4) 1.0000 Uiso R
H2012 H 0.6984 0.3307 0.6393 0.103(4) 1.0000 Uiso R
H2013 H 0.5225 0.3252 0.6210 0.103(4) 1.0000 Uiso R
H2021 H 0.6414 0.4532 0.4568 0.091(4) 1.0000 Uiso R
H2022 H 0.7484 0.4624 0.5540 0.091(4) 1.0000 Uiso R
H2023 H 0.5725 0.4569 0.5357 0.091(4) 1.0000 Uiso R
H3011 H 0.0894 -0.1677 0.5285 0.056(3) 1.0000 Uiso R
H3021 H 0.0144 -0.0409 0.5654 0.058(3) 1.0000 Uiso R
H3041 H 0.4769 0.1196 0.6964 0.052(3) 1.0000 Uiso R
H3051 H 0.5412 -0.0109 0.6565 0.058(3) 1.0000 Uiso R
H3061 H 0.0850 0.1189 0.6592 0.143(5) 1.0000 Uiso R
H3062 H 0.2631 0.1772 0.7201 0.143(5) 1.0000 Uiso R
H3063 H 0.2045 0.1762 0.6177 0.143(5) 1.0000 Uiso R
H4011 H 0.5422 0.2405 0.1125 0.058(3) 1.0000 Uiso R
H4021 H 0.4511 0.3431 0.1849 0.058(3) 1.0000 Uiso R
H4041 H 0.6618 0.5392 0.0736 0.046(3) 1.0000 Uiso R
H4051 H 0.7454 0.4316 0.0036 0.051(3) 1.0000 Uiso R
H4061 H 0.5163 0.5252 0.2465 0.112(5) 1.0000 Uiso R
H4062 H 0.5305 0.5830 0.1754 0.112(5) 1.0000 Uiso R
H4063 H 0.3709 0.5004 0.1586 0.112(5) 1.0000 Uiso R

loop_
_atom_site_aniso_label
_atom_site_aniso_U_11
_atom_site_aniso_U_22
_atom_site_aniso_U_33
_atom_site_aniso_U_23
_atom_site_aniso_U_13
_atom_site_aniso_U_12
Ru1 0.03251(15) 0.02848(14) 0.03249(15) 0.00330(11) 0.01165(12) 0.01188(12)
Ru2 0.03215(15) 0.03336(15) 0.03110(15) 0.00566(12) 0.01381(12) 0.01200(12)
Cl1 0.0472(5) 0.0365(5) 0.0453(5) -0.0051(4) 0.0110(4) 0.0130(4)
Cl2 0.0371(5) 0.0484(5) 0.0492(5) 0.0100(4) 0.0150(4) 0.0198(4)
Cl3 0.0529(6) 0.0348(5) 0.0357(5) 0.0005(4) 0.0150(4) 0.0127(4)
Cl4 0.0406(5) 0.0524(6) 0.0466(5) 0.0064(4) 0.0155(4) 0.0215(4)
Cl5 0.0715(7) 0.0373(5) 0.0561(6) 0.0163(4) 0.0325(5) 0.0225(5)
Cl6 0.0524(6) 0.0527(6) 0.0440(5) 0.0010(4) 0.0257(5) 0.0180(5)
Cl7 0.0420(5) 0.0525(5) 0.0427(5) 0.0215(4) 0.0170(4) 0.0216(4)
Cl8 0.0496(5) 0.0478(5) 0.0439(5) 0.0122(4) 0.0264(4) 0.0233(4)
S1 0.0397(5) 0.0351(5) 0.0450(5) 0.0121(4) 0.0184(4) 0.0154(4)
S2 0.0351(5) 0.0452(5) 0.0469(6) 0.0001(4) 0.0120(4) 0.0086(4)
O1 0.0588(17) 0.0525(16) 0.0624(17) 0.0242(13) 0.0388(14) 0.0285(13)
O2 0.0381(15) 0.0457(15) 0.0760(19) 0.0016(13) 0.0155(14) 0.0162(12)
N1 0.0379(16) 0.0322(15) 0.0328(15) 0.0068(12) 0.0135(13) 0.0155(13)
N2 0.0330(16) 0.0374(16) 0.0313(15) 0.0089(13) 0.0118(13) 0.0149(13)
N30 0.053(2) 0.0448(19) 0.065(2) 0.0096(17) 0.0209(18) 0.0250(17)
N40 0.0475(19) 0.0477(19) 0.0506(19) 0.0030(15) 0.0233(16) 0.0213(16)
C1 0.040(2) 0.042(2) 0.0322(19) 0.0045(16) 0.0113(16) 0.0176(17)
C2 0.055(2) 0.038(2) 0.043(2) 0.0117(17) 0.0143(19) 0.0202(18)
C3 0.050(2) 0.051(2) 0.037(2) 0.0145(18) 0.0117(18) 0.0143(19)
C4 0.059(3) 0.062(3) 0.036(2) 0.0145(19) 0.0255(19) 0.022(2)
C5 0.051(2) 0.042(2) 0.039(2) 0.0023(17) 0.0196(18) 0.0208(18)
C6 0.091(4) 0.074(3) 0.059(3) 0.034(2) 0.028(3) 0.024(3)
C7 0.042(2) 0.039(2) 0.0319(19) 0.0107(16) 0.0153(16) 0.0156(17)
C8 0.054(3) 0.049(2) 0.031(2) 0.0080(17) 0.0145(19) 0.001(2)
C9 0.037(2) 0.084(3) 0.036(2) 0.024(2) 0.0093(18) 0.010(2)
C10 0.041(2) 0.092(3) 0.056(3) 0.037(3) 0.016(2) 0.036(2)
C11 0.049(2) 0.051(2) 0.046(2) 0.0155(18) 0.0178(19) 0.028(2)
C12 0.045(3) 0.150(5) 0.064(3) 0.039(3) -0.002(2) -0.001(3)
C101 0.068(3) 0.038(2) 0.066(3) 0.0145(19) 0.032(2) 0.021(2)
C102 0.058(3) 0.068(3) 0.051(2) 0.029(2) 0.014(2) 0.020(2)
C201 0.059(3) 0.156(5) 0.041(3) 0.012(3) 0.001(2) 0.003(3)
C202 0.053(3) 0.039(2) 0.121(4) -0.016(2) 0.007(3) 0.014(2)
C301 0.047(2) 0.052(3) 0.047(2) 0.014(2) 0.008(2) 0.005(2)
C302 0.035(2) 0.072(3) 0.049(2) 0.033(2) 0.0178(19) 0.022(2)
C303 0.057(3) 0.059(3) 0.042(2) 0.0272(19) 0.030(2) 0.034(2)
C304 0.047(2) 0.043(2) 0.042(2) 0.0106(17) 0.0142(18) 0.0131(18)
C305 0.035(2) 0.055(2) 0.063(3) 0.015(2) 0.016(2) 0.0208(19)
C306 0.118(4) 0.084(3) 0.080(3) 0.041(3) 0.060(3) 0.075(3)
C401 0.056(3) 0.043(2) 0.056(3) 0.0171(19) 0.018(2) 0.016(2)
C402 0.048(2) 0.060(3) 0.050(2) 0.019(2) 0.027(2) 0.019(2)
C403 0.034(2) 0.050(2) 0.040(2) 0.0070(18) 0.0077(17) 0.0172(17)
C404 0.041(2) 0.039(2) 0.044(2) 0.0113(17) 0.0110(18) 0.0107(17)
C405 0.042(2) 0.051(2) 0.044(2) 0.0098(19) 0.0200(18) 0.0100(19)
C406 0.068(3) 0.064(3) 0.079(3) 0.010(2) 0.032(3) 0.039(2)

loop_
_atom_type_symbol
_atom_type_scat_dispersion_real
_atom_type_scat_dispersion_imag
_atom_type_scat_Cromer_Mann_a1
_atom_type_scat_Cromer_Mann_b1
_atom_type_scat_Cromer_Mann_a2
_atom_type_scat_Cromer_Mann_b2
_atom_type_scat_Cromer_Mann_a3
_atom_type_scat_Cromer_Mann_b3
_atom_type_scat_Cromer_Mann_a4
_atom_type_scat_Cromer_Mann_b4
_atom_type_scat_Cromer_Mann_c
_atom_type_scat_source
C 0.0033 0.0016 2.3100 20.8439 1.0200 10.2075 1.5886 0.5687 0.8650 51.6512 0.2156 'International Tables Vol C 4.2.6.8 and 6.1.1.4'
H 0.0000 0.0000 0.4930 10.5109 0.3229 26.1257 0.1402 3.1424 0.0408 57.7998 0.0030 'International Tables Vol C 4.2.6.8 and 6.1.1.4'
N 0.0061 0.0033 12.2126 0.0057 3.1322 9.8933 2.0125 28.9975 1.1663 0.5826 -11.5290 'International Tables Vol C 4.2.6.8 and 6.1.1.4'
O 0.0106 0.0060 3.0485 13.2771 2.2868 5.7011 1.5463 0.3239 0.8670 32.9089 0.2508 'International Tables Vol C 4.2.6.8 and 6.1.1.4'
S 0.1246 0.1234 6.9053 1.4679 5.2034 22.2151 1.4379 0.2536 1.5863 56.1720 0.8669 'International Tables Vol C 4.2.6.8 and 6.1.1.4'
Cl 0.1484 0.1585 11.4604 0.0104 7.1964 1.1662 6.2556 18.5194 1.6455 47.7784 -9.5574 'International Tables Vol C 4.2.6.8 and 6.1.1.4'
Ru -1.2594 0.8363 19.2674 0.8085 12.9182 8.4347 4.8634 24.7997 1.5676 94.2928 5.3787 'International Tables Vol C 4.2.6.8 and 6.1.1.4'

loop_
_geom_angle_atom_site_label_1
_geom_angle_atom_site_label_2
_geom_angle_atom_site_label_3
_geom_angle
_geom_angle_publ_flag
Cl1 Ru1 Cl2 89.14(3) yes
Cl1 Ru1 Cl3 179.07(3) yes
Cl2 Ru1 Cl3 90.05(3) yes
Cl1 Ru1 Cl4 88.81(3) yes
Cl2 Ru1 Cl4 176.80(3) yes
Cl3 Ru1 Cl4 91.98(3) yes
Cl1 Ru1 S1 94.86(3) yes
Cl2 Ru1 S1 91.78(3) yes
Cl3 Ru1 S1 85.63(3) yes
Cl4 Ru1 S1 90.85(3) yes
Cl1 Ru1 N1 89.08(7) yes
Cl2 Ru1 N1 89.94(7) yes
Cl3 Ru1 N1 90.45(7) yes
Cl4 Ru1 N1 87.56(7) yes
S1 Ru1 N1 175.72(7) yes
Cl5 Ru2 Cl6 88.76(3) yes
Cl5 Ru2 Cl7 178.11(3) yes
Cl6 Ru2 Cl7 91.43(3) yes
Cl5 Ru2 Cl8 88.44(3) yes
Cl6 Ru2 Cl8 176.84(3) yes
Cl7 Ru2 Cl8 91.31(3) yes
Cl5 Ru2 S2 94.86(4) yes
Cl6 Ru2 S2 89.49(3) yes
Cl7 Ru2 S2 87.02(3) yes
Cl8 Ru2 S2 92.21(3) yes
Cl5 Ru2 N2 89.04(7) yes
Cl6 Ru2 N2 90.17(7) yes
Cl7 Ru2 N2 89.07(7) yes
Cl8 Ru2 N2 88.32(7) yes
S2 Ru2 N2 176.07(7) yes
Ru1 S1 O1 117.06(10) yes
Ru1 S1 C101 113.61(13) yes
O1 S1 C101 106.59(16) yes
Ru1 S1 C102 111.70(13) yes
O1 S1 C102 106.58(17) yes
C101 S1 C102 99.66(18) yes
Ru2 S2 O2 117.31(11) yes
Ru2 S2 C201 112.78(15) yes
O2 S2 C201 105.9(2) yes
Ru2 S2 C202 113.27(14) yes
O2 S2 C202 106.47(17) yes
C201 S2 C202 99.3(2) yes
Ru1 N1 C1 120.4(2) yes
Ru1 N1 C5 122.8(2) yes
C1 N1 C5 116.8(3) yes
Ru2 N2 C7 120.9(2) yes
Ru2 N2 C11 121.6(2) yes
C7 N2 C11 117.5(3) yes
C301 N30 C305 122.1(3) yes
C301 N30 H301 118.8 no
C305 N30 H301 119.1 no
C401 N40 C405 121.3(3) yes
C401 N40 H401 119.5 no
C405 N40 H401 119.2 no
N1 C1 C2 122.7(3) yes
N1 C1 H11 117.9 no
C2 C1 H11 119.4 no
C1 C2 C3 120.5(3) yes
C1 C2 H21 119.7 no
C3 C2 H21 119.8 no
C2 C3 C4 116.4(3) yes
C2 C3 C6 122.1(4) yes
C4 C3 C6 121.5(4) yes
C3 C4 C5 120.7(3) yes
C3 C4 H41 119.4 no
C5 C4 H41 119.8 no
C4 C5 N1 122.9(3) yes
C4 C5 H51 120.3 no
N1 C5 H51 116.8 no
C3 C6 H61 109.1 no
C3 C6 H62 108.6 no
H61 C6 H62 109.5 no
C3 C6 H63 108.7 no
H61 C6 H63 110.5 no
H62 C6 H63 110.4 no
N2 C7 C8 122.4(3) yes
N2 C7 H71 117.6 no
C8 C7 H71 120.0 no
C7 C8 C9 120.5(4) yes
C7 C8 H81 119.8 no
C9 C8 H81 119.7 no
C8 C9 C10 116.7(4) yes
C8 C9 C12 121.3(4) yes
C10 C9 C12 122.0(4) yes
C9 C10 C11 121.1(4) yes
C9 C10 H101 120.0 no
C11 C10 H101 118.9 no
C10 C11 N2 121.8(3) yes
C10 C11 H111 119.7 no
N2 C11 H111 118.5 no
C9 C12 H121 110.1 no
C9 C12 H122 108.7 no
H121 C12 H122 110.3 no
C9 C12 H123 108.9 no
H121 C12 H123 109.4 no
H122 C12 H123 109.4 no
S1 C101 H1011 109.2 no
S1 C101 H1012 109.6 no
H1011 C101 H1012 109.5 no
S1 C101 H1013 109.7 no
H1011 C101 H1013 109.5 no
H1012 C101 H1013 109.5 no
S1 C102 H1021 109.9 no
S1 C102 H1022 109.4 no
H1021 C102 H1022 109.5 no
S1 C102 H1023 109.1 no
H1021 C102 H1023 109.5 no
H1022 C102 H1023 109.5 no
S2 C201 H2011 108.3 no
S2 C201 H2012 110.1 no
H2011 C201 H2012 109.5 no
S2 C201 H2013 110.1 no
H2011 C201 H2013 109.5 no
H2012 C201 H2013 109.5 no
S2 C202 H2021 109.5 no
S2 C202 H2022 109.8 no
H2021 C202 H2022 109.5 no
S2 C202 H2023 109.1 no
H2021 C202 H2023 109.5 no
H2022 C202 H2023 109.5 no
N30 C301 C302 119.5(4) yes
N30 C301 H3011 120.2 no
C302 C301 H3011 120.3 no
C301 C302 C303 120.4(3) yes
C301 C302 H3021 119.4 no
C303 C302 H3021 120.2 no
C302 C303 C304 117.5(3) yes
C302 C303 C306 121.9(4) yes
C304 C303 C306 120.6(4) yes
C303 C304 C305 120.1(3) yes
C303 C304 H3041 119.8 no
C305 C304 H3041 120.1 no
C304 C305 N30 120.4(3) yes
C304 C305 H3051 120.5 no
N30 C305 H3051 119.1 no
C303 C306 H3061 109.0 no
C303 C306 H3062 109.2 no
H3061 C306 H3062 109.8 no
C303 C306 H3063 109.2 no
H3061 C306 H3063 109.7 no
H3062 C306 H3063 109.9 no
N40 C401 C402 120.9(3) yes
N40 C401 H4011 118.9 no
C402 C401 H4011 120.1 no
C401 C402 C403 120.1(4) yes
C401 C402 H4021 119.9 no
C403 C402 H4021 120.0 no
C402 C403 C404 116.8(3) yes
C402 C403 C406 121.3(3) yes
C404 C403 C406 121.9(3) yes
C403 C404 C405 120.7(3) yes
C403 C404 H4041 120.2 no
C405 C404 H4041 119.1 no
C404 C405 N40 120.1(3) yes
C404 C405 H4051 120.1 no
N40 C405 H4051 119.8 no
C403 C406 H4061 108.7 no
C403 C406 H4062 110.1 no
H4061 C406 H4062 109.0 no
C403 C406 H4063 110.2 no
H4061 C406 H4063 109.3 no
H4062 C406 H4063 109.5 no

loop_
_geom_bond_atom_site_label_1
_geom_bond_atom_site_label_2
_geom_bond_distance
_geom_bond_publ_flag
Ru1 Cl1 2.3440(8) yes
Ru1 Cl2 2.3630(9) yes
Ru1 Cl3 2.3465(8) yes
Ru1 Cl4 2.3529(9) yes
Ru1 S1 2.2866(9) yes
Ru1 N1 2.119(3) yes
Ru2 Cl5 2.3545(9) yes
Ru2 Cl6 2.3589(9) yes
Ru2 Cl7 2.3385(9) yes
Ru2 Cl8 2.3635(8) yes
Ru2 S2 2.2949(9) yes
Ru2 N2 2.106(3) yes
S1 O1 1.478(2) yes
S1 C101 1.768(3) yes
S1 C102 1.778(3) yes
S2 O2 1.472(2) yes
S2 C201 1.779(4) yes
S2 C202 1.757(4) yes
N1 C1 1.341(4) yes
N1 C5 1.340(4) yes
N2 C7 1.339(4) yes
N2 C11 1.346(4) yes
N30 C301 1.320(4) yes
N30 C305 1.323(4) yes
N30 H301 0.950 no
N40 C401 1.327(4) yes
N40 C405 1.325(4) yes
N40 H401 0.950 no
C1 C2 1.383(4) yes
C1 H11 0.940 no
C2 C3 1.377(5) yes
C2 H21 0.940 no
C3 C4 1.377(5) yes
C3 C6 1.498(5) yes
C4 C5 1.373(5) yes
C4 H41 0.936 no
C5 H51 0.938 no
C6 H61 0.954 no
C6 H62 0.955 no
C6 H63 0.958 no
C7 C8 1.386(4) yes
C7 H71 0.929 no
C8 C9 1.370(5) yes
C8 H81 0.934 no
C9 C10 1.377(5) yes
C9 C12 1.503(5) yes
C10 C11 1.376(5) yes
C10 H101 0.928 no
C11 H111 0.932 no
C12 H121 0.953 no
C12 H122 0.951 no
C12 H123 0.952 no
C101 H1011 0.950 no
C101 H1012 0.950 no
C101 H1013 0.950 no
C102 H1021 0.950 no
C102 H1022 0.950 no
C102 H1023 0.950 no
C201 H2011 0.950 no
C201 H2012 0.950 no
C201 H2013 0.950 no
C202 H2021 0.950 no
C202 H2022 0.950 no
C202 H2023 0.950 no
C301 C302 1.364(5) yes
C301 H3011 0.936 no
C302 C303 1.383(5) yes
C302 H3021 0.934 no
C303 C304 1.381(5) yes
C303 C306 1.506(5) yes
C304 C305 1.351(4) yes
C304 H3041 0.935 no
C305 H3051 0.934 no
C306 H3061 0.954 no
C306 H3062 0.955 no
C306 H3063 0.957 no
C401 C402 1.350(5) yes
C401 H4011 0.940 no
C402 C403 1.388(5) yes
C402 H4021 0.932 no
C403 C404 1.390(5) yes
C403 C406 1.487(5) yes
C404 C405 1.353(5) yes
C404 H4041 0.938 no
C405 H4051 0.929 no
C406 H4061 0.955 no
C406 H4062 0.955 no
C406 H4063 0.952 no
